data_1567491
loop_
_publ_author_name
'Gurung, Bikram'
'Pradhan, Sajan'
'Sharma, Debesh'
'Bhujel, Deshaj'
'Basel, Siddhant'
'Chettri, Shivanand'
'Rasaily, Sagarmani'
'Pariyar, Anand'
'Tamang, Sudarsan'

_publ_section_title
;
 CsPbBr3 perovskite quantum dots as a visible light photocatalyst for
 cyclisation of diamines and amino alcohols: an efficient approach to
 synthesize imidazolidines, fused-imidazolidines and oxazolidines
;
_journal_issue 19
_journal_name_full 'Catalysis Science &amp; Technology'
_journal_page_first 5891
_journal_page_last 5898
_journal_paper_doi 10.1039/D2CY00799A
_journal_volume 12
_journal_year 2022
_chemical_formula_sum 'C22 H20 Cl2 N2 O2 S'
_chemical_formula_weight 447.36
_space_group_crystal_system monoclinic
_space_group_IT_number 14
_space_group_name_Hall '-P 2ybc'
_space_group_name_H-M_alt 'P 1 21/c 1'
_atom_sites_solution_hydrogens geom
_audit_creation_method SHELXL-2018/3
_audit_update_record
;
2022-02-21 deposited with the CCDC.	2022-08-08 downloaded from the CCDC.
;
_cell_angle_alpha 90
_cell_angle_beta 151.09(5)
_cell_angle_gamma 90
_cell_formula_units_Z 4
_cell_length_a 23.213(5)
_cell_length_b 6.0771(2)
_cell_length_c 30.525(6)
_cell_measurement_reflns_used 3163
_cell_measurement_temperature 293(2)
_cell_measurement_theta_max 3.9060
_cell_measurement_theta_min 70.7400
_cell_volume 2082(3)
_computing_cell_refinement 'CrysAlisPro 1.171.41.121a (Rigaku OD, 2021)'
_computing_data_collection 'CrysAlisPro 1.171.41.121a (Rigaku OD, 2021)'
_computing_data_reduction 'CrysAlisPro 1.171.41.121a (Rigaku OD, 2021)'
_computing_molecular_graphics 'Olex2 1.3-ac4 (Dolomanov et al., 2009)'
_computing_publication_material 'Olex2 1.3-ac4 (Dolomanov et al., 2009)'
_computing_structure_refinement 'SHELXL-2018/3 (Sheldrick, 2018)'
_computing_structure_solution 'SHELXT 2018/2 (Sheldrick, 2018)'
_diffrn_ambient_temperature 293(2)
_diffrn_detector_area_resol_mean 15.9326
_diffrn_measured_fraction_theta_full 0.999
_diffrn_measured_fraction_theta_max 0.980
_diffrn_measurement_device_type 'SuperNova, Dual, Cu at home/near, Eos'
_diffrn_measurement_method '\w scans'
_diffrn_radiation_type CuK\a
_diffrn_radiation_wavelength 1.54184
_diffrn_reflns_av_R_equivalents 0.0499
_diffrn_reflns_av_unetI/netI 0.0539
_diffrn_reflns_Laue_measured_fraction_full 0.999
_diffrn_reflns_Laue_measured_fraction_max 0.980
_diffrn_reflns_limit_h_max 28
_diffrn_reflns_limit_h_min -23
_diffrn_reflns_limit_k_max 7
_diffrn_reflns_limit_k_min -3
_diffrn_reflns_limit_l_max 35
_diffrn_reflns_limit_l_min -36
_diffrn_reflns_number 6932
_diffrn_reflns_point_group_measured_fraction_full 0.999
_diffrn_reflns_point_group_measured_fraction_max 0.980
_diffrn_reflns_theta_full 67.684
_diffrn_reflns_theta_max 70.757
_diffrn_reflns_theta_min 3.915
_diffrn_source 'micro-focus sealed X-ray tube'
_exptl_absorpt_coefficient_mu 3.918
_exptl_absorpt_correction_T_max 1.000
_exptl_absorpt_correction_T_min 0.674
_exptl_absorpt_correction_type gaussian
_exptl_absorpt_process_details
;
CrysAlisPro 1.171.41.121a (Rigaku Oxford Diffraction, 2021)
Numerical absorption correction based on gaussian integration over
a multifaceted crystal model
Empirical absorption correction using spherical harmonics,
implemented in SCALE3 ABSPACK scaling algorithm.
;
_exptl_crystal_colour colourless
_exptl_crystal_density_diffrn 1.427
_exptl_crystal_description block
_exptl_crystal_F_000 928
_exptl_crystal_size_max 0.340
_exptl_crystal_size_mid 0.300
_exptl_crystal_size_min 0.140
_refine_diff_density_max 0.399
_refine_diff_density_min -0.496
_refine_diff_density_rms 0.076
_refine_ls_extinction_method none
_refine_ls_goodness_of_fit_ref 1.039
_refine_ls_hydrogen_treatment constr
_refine_ls_matrix_type full
_refine_ls_number_parameters 263
_refine_ls_number_reflns 3926
_refine_ls_number_restraints 0
_refine_ls_restrained_S_all 1.039
_refine_ls_R_factor_all 0.0690
_refine_ls_R_factor_gt 0.0585
_refine_ls_shift/su_max 0.001
_refine_ls_shift/su_mean 0.000
_refine_ls_structure_factor_coef Fsqd
_refine_ls_weighting_details 'w=1/[\s^2^(Fo^2^)+(0.1123P)^2^] where P=(Fo^2^+2Fc^2^)/3'
_refine_ls_weighting_scheme calc
_refine_ls_wR_factor_gt 0.1673
_refine_ls_wR_factor_ref 0.1886
_reflns_Friedel_coverage 0.000
_reflns_number_gt 3051
_reflns_number_total 3926
_reflns_threshold_expression 'I > 2\s(I)'
_cod_data_source_file d2cy00799a2.cif
_cod_data_source_block cp_sbd_18final
_cod_depositor_comments 'Adding full bibliography for 1567491.cif.'
_cod_original_cell_volume 2082.0(18)
_cod_original_sg_symbol_H-M 'P 21/c'
_cod_database_code 1567491
_shelx_shelxl_version_number 2018/3
_shelx_space_group_comment
;
The symmetry employed for this shelxl refinement is uniquely defined
by the following loop, which should always be used as a source of
symmetry information in preference to the above space-group names.
They are only intended as comments.
;
_shelx_estimated_absorpt_t_min 0.349
_shelx_estimated_absorpt_t_max 0.610

loop_
_space_group_symop_operation_xyz
'x, y, z'
'-x, y+1/2, -z+1/2'
'-x, -y, -z'
'x, -y-1/2, z-1/2'

loop_
_atom_site_label
_atom_site_type_symbol
_atom_site_fract_x
_atom_site_fract_y
_atom_site_fract_z
_atom_site_U_iso_or_equiv
_atom_site_adp_type
_atom_site_occupancy
_atom_site_site_symmetry_order
_atom_site_calc_flag
_atom_site_refinement_flags_posn
_atom_site_refinement_flags_adp
_atom_site_refinement_flags_occupancy
_atom_site_disorder_assembly
_atom_site_disorder_group
S001 S 0.34685(7) 0.52598(13) 0.44533(5) 0.0559(2) Uani 1 1 d . . . . .
Cl00 Cl 0.68000(9) 0.52682(17) 0.94145(6) 0.0787(3) Uani 1 1 d . . . . .
Cl Cl 1.06530(8) -0.24034(18) 0.96713(6) 0.0860(3) Uani 1 1 d . . . . .
O004 O 0.3489(2) 0.4001(5) 0.40715(15) 0.0711(6) Uani 1 1 d . . . . .
N005 N 0.6189(2) 0.2746(4) 0.68385(15) 0.0506(5) Uani 1 1 d . . . . .
O006 O 0.3346(2) 0.7591(4) 0.43582(17) 0.0722(6) Uani 1 1 d . . . . .
N007 N 0.4729(2) 0.4803(4) 0.55399(17) 0.0536(6) Uani 1 1 d . . . . .
C008 C 0.2334(2) 0.4210(5) 0.40394(18) 0.0505(6) Uani 1 1 d . . . . .
C009 C 0.7257(2) 0.1623(5) 0.74918(19) 0.0497(6) Uani 1 1 d . . . . .
C00A C 0.1923(3) 0.5486(5) 0.4114(2) 0.0556(7) Uani 1 1 d . . . . .
H00A H 0.222666 0.689034 0.436280 0.067 Uiso 1 1 calc R U . . .
C00B C 0.6394(2) 0.4917(4) 0.76767(19) 0.0487(6) Uani 1 1 d . . . . .
C00C C 0.1010(3) 0.1327(5) 0.33659(19) 0.0559(7) Uani 1 1 d . . . . .
H00C H 0.069645 -0.006728 0.310732 0.067 Uiso 1 1 calc R U . . .
C00D C 0.6185(3) 0.4917(4) 0.7048(2) 0.0514(6) Uani 1 1 d . . . . .
H00D H 0.678052 0.585959 0.730259 0.062 Uiso 1 1 calc R U . . .
C00E C 0.1880(3) 0.2120(5) 0.36666(19) 0.0551(7) Uani 1 1 d . . . . .
H00E H 0.215700 0.126473 0.361957 0.066 Uiso 1 1 calc R U . . .
C00F C 0.5264(3) 0.2609(5) 0.58863(19) 0.0551(7) Uani 1 1 d . . . . .
H00B H 0.560536 0.229263 0.582849 0.066 Uiso 1 1 calc R U . . .
H00F H 0.468183 0.148459 0.556993 0.066 Uiso 1 1 calc R U . . .
C00G C 0.6131(3) 0.3295(5) 0.82162(19) 0.0573(7) Uani 1 1 d . . . . .
H00G H 0.586474 0.214060 0.821354 0.069 Uiso 1 1 calc R U . . .
C00H C 0.0591(3) 0.2550(5) 0.34384(19) 0.0549(7) Uani 1 1 d . . . . .
C00I C 0.6651(3) 0.5113(5) 0.87493(19) 0.0546(7) Uani 1 1 d . . . . .
C00J C 0.7321(3) -0.0245(5) 0.7264(2) 0.0547(7) Uani 1 1 d . . . . .
H00J H 0.665824 -0.067045 0.666023 0.066 Uiso 1 1 calc R U . . .
C00K C 0.8298(3) 0.2252(5) 0.8410(2) 0.0579(7) Uani 1 1 d . . . . .
H00K H 0.829186 0.351379 0.857796 0.069 Uiso 1 1 calc R U . . .
C00L C 0.6007(3) 0.3198(5) 0.7684(2) 0.0549(6) Uani 1 1 d . . . . .
H00L H 0.566071 0.196473 0.732549 0.066 Uiso 1 1 calc R U . . .
C00M C 0.1065(3) 0.4646(5) 0.3816(2) 0.0584(7) Uani 1 1 d . . . . .
H00M H 0.079241 0.549898 0.386660 0.070 Uiso 1 1 calc R U . . .
C00N C 0.9330(3) 0.1018(6) 0.9064(2) 0.0628(8) Uani 1 1 d . . . . .
H00N H 1.001091 0.144761 0.966841 0.075 Uiso 1 1 calc R U . . .
C00O C 0.8363(3) -0.1457(5) 0.7930(2) 0.0595(7) Uani 1 1 d . . . . .
H00O H 0.839570 -0.269279 0.777209 0.071 Uiso 1 1 calc R U . . .
C00P C 0.4944(3) 0.5777(5) 0.61147(19) 0.0559(7) Uani 1 1 d . . . . .
H00H H 0.436211 0.527660 0.594029 0.067 Uiso 1 1 calc R U . . .
H00I H 0.493084 0.737164 0.609324 0.067 Uiso 1 1 calc R U . . .
C00Q C 0.7055(3) 0.6834(5) 0.8762(2) 0.0630(8) Uani 1 1 d . . . . .
H00Q H 0.740905 0.805599 0.912748 0.076 Uiso 1 1 calc R U . . .
C00R C 0.6928(3) 0.6725(5) 0.8229(2) 0.0598(7) Uani 1 1 d . . . . .
H00R H 0.720452 0.787638 0.824019 0.072 Uiso 1 1 calc R U . . .
C00S C 0.9346(3) -0.0842(6) 0.8820(2) 0.0628(8) Uani 1 1 d . . . . .
C1 C -0.0338(3) 0.1639(8) 0.3127(3) 0.0788(10) Uani 1 1 d . . . . .
H1A H -0.055510 0.018159 0.289089 0.118 Uiso 1 1 calc R U . . .
H1B H -0.102959 0.256847 0.266170 0.118 Uiso 1 1 calc R U . . .
H1C H -0.002172 0.158593 0.362949 0.118 Uiso 1 1 calc R U . . .

loop_
_atom_site_aniso_label
_atom_site_aniso_U_11
_atom_site_aniso_U_22
_atom_site_aniso_U_33
_atom_site_aniso_U_23
_atom_site_aniso_U_13
_atom_site_aniso_U_12
S001 0.0572(4) 0.0598(4) 0.0566(4) 0.0130(3) 0.0506(4) 0.0099(3)
Cl00 0.0867(6) 0.0900(6) 0.0623(5) 0.0049(4) 0.0656(5) 0.0086(4)
Cl 0.0719(5) 0.1065(7) 0.0779(6) 0.0352(5) 0.0654(5) 0.0422(5)
O004 0.0755(13) 0.0925(17) 0.0689(13) 0.0091(12) 0.0664(12) 0.0105(12)
N005 0.0477(12) 0.0537(13) 0.0526(12) 0.0063(10) 0.0442(11) 0.0079(10)
O006 0.0730(14) 0.0590(13) 0.0757(14) 0.0188(11) 0.0639(13) 0.0101(11)
N007 0.0537(13) 0.0559(13) 0.0586(13) 0.0096(11) 0.0501(13) 0.0094(10)
C008 0.0479(13) 0.0504(14) 0.0475(13) 0.0061(12) 0.0410(13) 0.0078(12)
C009 0.0484(13) 0.0545(14) 0.0554(14) 0.0097(12) 0.0467(13) 0.0067(12)
C00A 0.0556(16) 0.0489(14) 0.0555(16) -0.0016(12) 0.0477(15) 0.0033(12)
C00B 0.0407(13) 0.0502(14) 0.0489(14) 0.0003(11) 0.0384(13) 0.0011(10)
C00C 0.0613(16) 0.0484(14) 0.0514(14) -0.0019(12) 0.0485(14) -0.0028(13)
C00D 0.0491(14) 0.0505(14) 0.0579(16) -0.0001(12) 0.0473(14) -0.0008(11)
C00E 0.0644(16) 0.0507(14) 0.0538(14) 0.0066(12) 0.0523(15) 0.0112(13)
C00F 0.0543(15) 0.0580(16) 0.0555(15) 0.0095(12) 0.0484(14) 0.0104(12)
C00G 0.0550(15) 0.0582(16) 0.0561(15) 0.0004(13) 0.0483(15) -0.0028(13)
C00H 0.0488(14) 0.0620(17) 0.0440(13) 0.0017(12) 0.0393(13) 0.0008(13)
C00I 0.0451(14) 0.0637(17) 0.0413(13) 0.0042(12) 0.0359(13) 0.0079(12)
C00J 0.0556(15) 0.0564(16) 0.0622(16) 0.0039(13) 0.0529(15) 0.0036(12)
C00K 0.0545(15) 0.0637(17) 0.0591(16) 0.0056(14) 0.0502(15) 0.0079(13)
C00L 0.0579(15) 0.0501(14) 0.0597(15) -0.0095(13) 0.0519(15) -0.0087(12)
C00M 0.0543(15) 0.0637(17) 0.0561(16) 0.0009(14) 0.0482(15) 0.0068(13)
C00N 0.0535(15) 0.081(2) 0.0543(15) 0.0102(15) 0.0472(15) 0.0112(15)
C00O 0.0646(17) 0.0591(16) 0.0722(18) 0.0133(15) 0.0622(17) 0.0142(14)
C00P 0.0548(15) 0.0535(15) 0.0586(16) 0.0059(13) 0.0495(15) 0.0080(13)
C00Q 0.0630(17) 0.0542(16) 0.0614(17) -0.0088(14) 0.0531(16) -0.0047(14)
C00R 0.0627(16) 0.0476(14) 0.0686(17) -0.0037(14) 0.0574(16) -0.0043(13)
C00S 0.0607(17) 0.0686(18) 0.0737(19) 0.0215(16) 0.0608(17) 0.0200(15)
C1 0.077(2) 0.091(3) 0.081(2) -0.012(2) 0.071(2) -0.017(2)

loop_
_atom_type_symbol
_atom_type_description
_atom_type_scat_dispersion_real
_atom_type_scat_dispersion_imag
_atom_type_scat_source
C C 0.0181 0.0091 'International Tables Vol C Tables 4.2.6.8 and 6.1.1.4'
H H 0.0000 0.0000 'International Tables Vol C Tables 4.2.6.8 and 6.1.1.4'
Cl Cl 0.3639 0.7018 'International Tables Vol C Tables 4.2.6.8 and 6.1.1.4'
N N 0.0311 0.0180 'International Tables Vol C Tables 4.2.6.8 and 6.1.1.4'
O O 0.0492 0.0322 'International Tables Vol C Tables 4.2.6.8 and 6.1.1.4'
S S 0.3331 0.5567 'International Tables Vol C Tables 4.2.6.8 and 6.1.1.4'

loop_
_geom_angle_atom_site_label_1
_geom_angle_atom_site_label_2
_geom_angle_atom_site_label_3
_geom_angle
_geom_angle_site_symmetry_1
_geom_angle_site_symmetry_3
_geom_angle_publ_flag
O006 S001 O004 120.61(16) . . ?
O006 S001 N007 105.50(14) . . ?
O004 S001 N007 106.66(13) . . ?
O006 S001 C008 107.90(15) . . ?
O004 S001 C008 108.48(16) . . ?
N007 S001 C008 106.95(15) . . ?
C009 N005 C00F 119.7(2) . . ?
C009 N005 C00D 119.9(2) . . ?
C00F N005 C00D 111.0(2) . . ?
C00F N007 C00P 108.6(2) . . ?
C00F N007 S001 120.2(2) . . ?
C00P N007 S001 119.47(19) . . ?
C00E C008 C00A 120.4(3) . . ?
C00E C008 S001 120.3(2) . . ?
C00A C008 S001 119.2(2) . . ?
N005 C009 C00J 121.0(3) . . ?
N005 C009 C00K 121.4(3) . . ?
C00J C009 C00K 117.6(3) . . ?
C00M C00A C008 119.3(3) . . ?
C00M C00A H00A 120.4 . . ?
C008 C00A H00A 120.4 . . ?
C00R C00B C00L 118.5(3) . . ?
C00R C00B C00D 119.6(3) . . ?
C00L C00B C00D 121.7(3) . . ?
C00E C00C C00H 121.9(3) . . ?
C00E C00C H00C 119.0 . . ?
C00H C00C H00C 119.0 . . ?
N005 C00D C00B 115.7(2) . . ?
N005 C00D C00P 102.5(2) . . ?
C00B C00D C00P 110.7(2) . . ?
N005 C00D H00D 109.2 . . ?
C00B C00D H00D 109.2 . . ?
C00P C00D H00D 109.2 . . ?
C00C C00E C008 119.0(3) . . ?
C00C C00E H00E 120.5 . . ?
C008 C00E H00E 120.5 . . ?
N007 C00F N005 103.0(2) . . ?
N007 C00F H00B 111.2 . . ?
N005 C00F H00B 111.2 . . ?
N007 C00F H00F 111.2 . . ?
N005 C00F H00F 111.2 . . ?
H00B C00F H00F 109.1 . . ?
C00I C00G C00L 119.3(3) . . ?
C00I C00G H00G 120.3 . . ?
C00L C00G H00G 120.3 . . ?
C00C C00H C00M 117.7(3) . . ?
C00C C00H C1 121.3(3) . . ?
C00M C00H C1 121.1(3) . . ?
C00G C00I C00Q 120.9(3) . . ?
C00G C00I Cl00 119.8(3) . . ?
C00Q C00I Cl00 119.3(2) . . ?
C00O C00J C009 120.5(3) . . ?
C00O C00J H00J 119.7 . . ?
C009 C00J H00J 119.7 . . ?
C00N C00K C009 120.9(3) . . ?
C00N C00K H00K 119.6 . . ?
C009 C00K H00K 119.6 . . ?
C00G C00L C00B 120.9(3) . . ?
C00G C00L H00L 119.5 . . ?
C00B C00L H00L 119.5 . . ?
C00A C00M C00H 121.7(3) . . ?
C00A C00M H00M 119.1 . . ?
C00H C00M H00M 119.1 . . ?
C00S C00N C00K 119.9(3) . . ?
C00S C00N H00N 120.1 . . ?
C00K C00N H00N 120.1 . . ?
C00S C00O C00J 120.2(3) . . ?
C00S C00O H00O 119.9 . . ?
C00J C00O H00O 119.9 . . ?
N007 C00P C00D 101.8(2) . . ?
N007 C00P H00H 111.4 . . ?
C00D C00P H00H 111.4 . . ?
N007 C00P H00I 111.4 . . ?
C00D C00P H00I 111.4 . . ?
H00H C00P H00I 109.3 . . ?
C00R C00Q C00I 119.4(3) . . ?
C00R C00Q H00Q 120.3 . . ?
C00I C00Q H00Q 120.3 . . ?
C00Q C00R C00B 120.9(3) . . ?
C00Q C00R H00R 119.6 . . ?
C00B C00R H00R 119.6 . . ?
C00O C00S C00N 120.8(3) . . ?
C00O C00S Cl 120.7(3) . . ?
C00N C00S Cl 118.5(3) . . ?
C00H C1 H1A 109.5 . . ?
C00H C1 H1B 109.5 . . ?
H1A C1 H1B 109.5 . . ?
C00H C1 H1C 109.5 . . ?
H1A C1 H1C 109.5 . . ?
H1B C1 H1C 109.5 . . ?

loop_
_geom_bond_atom_site_label_1
_geom_bond_atom_site_label_2
_geom_bond_distance
_geom_bond_site_symmetry_2
_geom_bond_publ_flag
S001 O006 1.424(2) . ?
S001 O004 1.430(2) . ?
S001 N007 1.628(4) . ?
S001 C008 1.764(3) . ?
Cl00 C00I 1.738(3) . ?
Cl C00S 1.748(4) . ?
N005 C009 1.390(4) . ?
N005 C00F 1.463(4) . ?
N005 C00D 1.469(3) . ?
N007 C00F 1.463(3) . ?
N007 C00P 1.465(4) . ?
C008 C00E 1.385(4) . ?
C008 C00A 1.395(4) . ?
C009 C00J 1.407(4) . ?
C009 C00K 1.408(5) . ?
C00A C00M 1.372(5) . ?
C00A H00A 0.9300 . ?
C00B C00R 1.388(4) . ?
C00B C00L 1.390(4) . ?
C00B C00D 1.514(4) . ?
C00C C00E 1.381(4) . ?
C00C C00H 1.388(4) . ?
C00C H00C 0.9300 . ?
C00D C00P 1.523(5) . ?
C00D H00D 0.9800 . ?
C00E H00E 0.9300 . ?
C00F H00B 0.9700 . ?
C00F H00F 0.9700 . ?
C00G C00I 1.374(4) . ?
C00G C00L 1.382(4) . ?
C00G H00G 0.9300 . ?
C00H C00M 1.394(4) . ?
C00H C1 1.507(4) . ?
C00I C00Q 1.382(5) . ?
C00J C00O 1.384(4) . ?
C00J H00J 0.9300 . ?
C00K C00N 1.383(4) . ?
C00K H00K 0.9300 . ?
C00L H00L 0.9300 . ?
C00M H00M 0.9300 . ?
C00N C00S 1.373(5) . ?
C00N H00N 0.9300 . ?
C00O C00S 1.369(5) . ?
C00O H00O 0.9300 . ?
C00P H00H 0.9700 . ?
C00P H00I 0.9700 . ?
C00Q C00R 1.379(4) . ?
C00Q H00Q 0.9300 . ?
C00R H00R 0.9300 . ?
C1 H1A 0.9600 . ?
C1 H1B 0.9600 . ?
C1 H1C 0.9600 . ?

loop_
_geom_torsion_atom_site_label_1
_geom_torsion_atom_site_label_2
_geom_torsion_atom_site_label_3
_geom_torsion_atom_site_label_4
_geom_torsion
_geom_torsion_site_symmetry_1
_geom_torsion_site_symmetry_2
_geom_torsion_site_symmetry_3
_geom_torsion_site_symmetry_4
_geom_torsion_publ_flag
O006 S001 N007 C00F -167.0(2) . . . . ?
O004 S001 N007 C00F -37.6(3) . . . . ?
C008 S001 N007 C00F 78.3(2) . . . . ?
O006 S001 N007 C00P 54.2(3) . . . . ?
O004 S001 N007 C00P -176.5(2) . . . . ?
C008 S001 N007 C00P -60.5(3) . . . . ?
O006 S001 C008 C00E 150.8(2) . . . . ?
O004 S001 C008 C00E 18.6(3) . . . . ?
N007 S001 C008 C00E -96.1(2) . . . . ?
O006 S001 C008 C00A -30.9(3) . . . . ?
O004 S001 C008 C00A -163.1(2) . . . . ?
N007 S001 C008 C00A 82.2(2) . . . . ?
C00F N005 C009 C00J -24.6(4) . . . . ?
C00D N005 C009 C00J -168.0(2) . . . . ?
C00F N005 C009 C00K 158.2(3) . . . . ?
C00D N005 C009 C00K 14.8(4) . . . . ?
C00E C008 C00A C00M 0.2(4) . . . . ?
S001 C008 C00A C00M -178.2(2) . . . . ?
C009 N005 C00D C00B -73.3(3) . . . . ?
C00F N005 C00D C00B 140.4(2) . . . . ?
C009 N005 C00D C00P 166.2(2) . . . . ?
C00F N005 C00D C00P 19.9(3) . . . . ?
C00R C00B C00D N005 151.0(3) . . . . ?
C00L C00B C00D N005 -32.4(4) . . . . ?
C00R C00B C00D C00P -92.9(3) . . . . ?
C00L C00B C00D C00P 83.6(3) . . . . ?
C00H C00C C00E C008 -0.9(4) . . . . ?
C00A C008 C00E C00C 0.3(4) . . . . ?
S001 C008 C00E C00C 178.6(2) . . . . ?
C00P N007 C00F N005 -24.0(3) . . . . ?
S001 N007 C00F N005 -166.78(18) . . . . ?
C009 N005 C00F N007 -144.9(2) . . . . ?
C00D N005 C00F N007 1.5(3) . . . . ?
C00E C00C C00H C00M 1.0(4) . . . . ?
C00E C00C C00H C1 -178.6(3) . . . . ?
C00L C00G C00I C00Q -0.3(4) . . . . ?
C00L C00G C00I Cl00 179.4(2) . . . . ?
N005 C009 C00J C00O -174.7(3) . . . . ?
C00K C009 C00J C00O 2.5(4) . . . . ?
N005 C009 C00K C00N 174.7(3) . . . . ?
C00J C009 C00K C00N -2.5(4) . . . . ?
C00I C00G C00L C00B -0.4(4) . . . . ?
C00R C00B C00L C00G 1.1(4) . . . . ?
C00D C00B C00L C00G -175.4(3) . . . . ?
C008 C00A C00M C00H -0.1(5) . . . . ?
C00C C00H C00M C00A -0.5(5) . . . . ?
C1 C00H C00M C00A 179.1(3) . . . . ?
C009 C00K C00N C00S 0.2(5) . . . . ?
C009 C00J C00O C00S -0.2(5) . . . . ?
C00F N007 C00P C00D 36.2(3) . . . . ?
S001 N007 C00P C00D 179.26(19) . . . . ?
N005 C00D C00P N007 -32.9(3) . . . . ?
C00B C00D C00P N007 -156.9(2) . . . . ?
C00G C00I C00Q C00R 0.3(5) . . . . ?
Cl00 C00I C00Q C00R -179.4(2) . . . . ?
C00I C00Q C00R C00B 0.4(5) . . . . ?
C00L C00B C00R C00Q -1.1(4) . . . . ?
C00D C00B C00R C00Q 175.5(3) . . . . ?
C00J C00O C00S C00N -2.2(5) . . . . ?
C00J C00O C00S Cl 178.0(2) . . . . ?
C00K C00N C00S C00O 2.2(5) . . . . ?
C00K C00N C00S Cl -178.0(2) . . . . ?
